data_1516660
loop_
_publ_author_name
'Tsuchikama, Kyoji'
'Kuwata, Yusuke'
'Tahara, Yu-ki'
'Yoshinami, Yusuke'
'Shibata, Takanori'

_publ_section_title
;
 Rh-catalyzed cyclization of diynes and enynes initiated by
 carbonyl-directed activation of aromatic and vinylic C-H bonds.
;
_journal_issue 16
_journal_name_full 'Organic letters'
_journal_page_first 3097
_journal_page_last 3099
_journal_paper_doi 10.1021/ol0711669
_journal_volume 9
_journal_year 2007
_chemical_formula_moiety 'C28 H27 N O3 S '
_chemical_formula_sum 'C28 H27 N O3 S'
_chemical_formula_weight 457.59
_space_group_IT_number 14
_symmetry_cell_setting monoclinic
_symmetry_Int_Tables_number 14
_symmetry_space_group_name_Hall '-P 2ybc'
_symmetry_space_group_name_H-M 'P 1 21/c 1'
_cell_angle_alpha 90.0000
_cell_angle_beta 95.1550(17)
_cell_angle_gamma 90.0000
_cell_formula_units_Z 4
_cell_length_a 11.1671(6)
_cell_length_b 16.1513(9)
_cell_length_c 13.1889(7)
_cell_measurement_reflns_used 17643
_cell_measurement_temperature 123.1
_cell_measurement_theta_max 27.4
_cell_measurement_theta_min 3.1
_cell_volume 2369.2(2)
_computing_cell_refinement PROCESS-AUTO
_computing_data_collection PROCESS-AUTO
_computing_data_reduction CrystalStructure
_computing_publication_material 'CrystalStructure 3.7.0'
_computing_structure_refinement CRYSTALS
_computing_structure_solution SIR92
_diffrn_detector_area_resol_mean 10.00
_diffrn_measured_fraction_theta_full 0.997
_diffrn_measured_fraction_theta_max 0.997
_diffrn_measurement_device_type 'Rigaku RAXIS-RAPID'
_diffrn_measurement_method \w
_diffrn_radiation_type 'Mo K\a'
_diffrn_radiation_wavelength 0.71075
_diffrn_reflns_av_R_equivalents 0.032
_diffrn_reflns_limit_h_max 14
_diffrn_reflns_limit_h_min -14
_diffrn_reflns_limit_k_max 20
_diffrn_reflns_limit_k_min -20
_diffrn_reflns_limit_l_max 16
_diffrn_reflns_limit_l_min -17
_diffrn_reflns_number 22720
_diffrn_reflns_theta_full 27.43
_diffrn_reflns_theta_max 27.43
_exptl_absorpt_coefficient_mu 0.167
_exptl_absorpt_correction_T_max 0.905
_exptl_absorpt_correction_T_min 0.721
_exptl_absorpt_correction_type multi-scan
_exptl_absorpt_process_details
;
    Higashi, T. (1995). Program for Absorption Correction.
    Rigaku Corporation, Tokyo, Japan.
;
_exptl_crystal_colour colorless
_exptl_crystal_density_diffrn 1.283
_exptl_crystal_density_method 'not measured'
_exptl_crystal_description prism
_exptl_crystal_F_000 968.00
_exptl_crystal_size_max 0.80
_exptl_crystal_size_mid 0.60
_exptl_crystal_size_min 0.60
_refine_diff_density_max 0.36
_refine_diff_density_min -0.31
_refine_ls_extinction_coef -227(25)
_refine_ls_extinction_method 'Larson (1970) Crystallographic Computing eq. 22'
_refine_ls_goodness_of_fit_ref 0.989
_refine_ls_hydrogen_treatment refall
_refine_ls_number_parameters 326
_refine_ls_number_reflns 4335
_refine_ls_R_factor_gt 0.0389
_refine_ls_shift/su_max 0.0000
_refine_ls_structure_factor_coef Fsqd
_refine_ls_weighting_details 'w = 1/[0.0024Fo^2^ + 1.0000\s(Fo^2^)]/(4Fo^2^)'
_refine_ls_weighting_scheme calc
_refine_ls_wR_factor_ref 0.1207
_reflns_number_gt 4311
_reflns_number_total 5395
_reflns_threshold_expression F^2^>2.0\s(F^2^)
_cod_data_source_file ol0711669si20070518_083738.cif
_cod_data_source_block '_kama568'
_cod_original_formula_sum 'C28 H27 N O3 S '
_cod_database_code 1516660

loop_
_symmetry_equiv_pos_site_id
_symmetry_equiv_pos_as_xyz
1 +X,+Y,+Z
2 -X,1/2+Y,1/2-Z
3 -X,-Y,-Z
4 +X,1/2-Y,1/2+Z

loop_
_atom_site_label
_atom_site_type_symbol
_atom_site_fract_x
_atom_site_fract_y
_atom_site_fract_z
_atom_site_U_iso_or_equiv
_atom_site_adp_type
_atom_site_occupancy
_atom_site_symmetry_multiplicity
_atom_site_calc_flag
_atom_site_refinement_flags
S(1) S 0.90521(3) 0.83630(2) 1.00396(3) 0.02314(10) Uani 1.00 1 d .
O(1) O 0.96235(10) 0.89584(6) 1.07388(8) 0.0291(2) Uani 1.00 1 d .
O(2) O 0.88672(10) 0.75279(6) 1.03640(8) 0.0303(3) Uani 1.00 1 d .
O(3) O 0.48812(11) 0.88214(6) 0.62326(10) 0.0380(3) Uani 1.00 1 d .
N(1) N 0.77266(11) 0.87302(8) 0.96833(9) 0.0232(3) Uani 1.00 1 d .
C(1) C 0.58821(13) 1.04059(9) 0.85559(11) 0.0224(3) Uani 1.00 1 d .
C(2) C 0.98904(12) 0.83200(9) 0.89720(12) 0.0221(3) Uani 1.00 1 d .
C(3) C 0.38753(14) 1.10844(10) 0.82230(12) 0.0270(4) Uani 1.00 1 d .
C(4) C 0.44628(12) 1.01154(9) 0.69681(12) 0.0227(3) Uani 1.00 1 d .
C(5) C 0.46621(14) 0.86013(10) 0.87149(12) 0.0283(4) Uani 1.00 1 d .
C(6) C 1.05444(13) 0.75627(10) 0.75505(12) 0.0274(3) Uani 1.00 1 d .
C(7) C 0.65928(14) 1.11910(10) 0.87826(12) 0.0283(4) Uani 1.00 1 d .
C(8) C 1.11602(14) 0.89747(10) 0.78338(12) 0.0289(4) Uani 1.00 1 d .
C(9) C 1.05200(13) 0.90194(9) 0.86872(12) 0.0265(3) Uani 1.00 1 d .
C(10) C 0.75872(13) 0.96195(9) 0.94384(12) 0.0267(3) Uani 1.00 1 d .
C(11) C 0.74023(13) 0.91038(10) 0.62830(12) 0.0259(3) Uani 1.00 1 d .
C(12) C 0.25842(14) 1.08687(10) 0.66892(12) 0.0296(4) Uani 1.00 1 d .
C(13) C 0.68873(13) 1.05536(10) 0.63460(12) 0.0251(3) Uani 1.00 1 d .
C(14) C 0.52835(13) 0.94895(10) 0.65304(11) 0.0246(3) Uani 1.00 1 d .
C(15) C 1.11777(13) 0.82550(10) 0.72517(12) 0.0271(3) Uani 1.00 1 d .
C(16) C 0.58141(13) 0.88289(9) 0.88382(11) 0.0237(3) Uani 1.00 1 d .
C(17) C 0.28183(14) 1.12588(10) 0.76240(12) 0.0298(4) Uani 1.00 1 d .
C(18) C 0.63225(13) 0.96761(9) 0.89059(11) 0.0229(3) Uani 1.00 1 d .
C(19) C 0.89050(14) 1.01435(12) 0.60786(13) 0.0363(4) Uani 1.00 1 d .
C(20) C 0.47247(13) 1.05205(9) 0.79062(11) 0.0223(3) Uani 1.00 1 d .
C(21) C 0.65519(13) 0.97257(9) 0.64084(11) 0.0219(3) Uani 1.00 1 d .
C(22) C 0.80597(14) 1.07631(11) 0.61817(12) 0.0325(4) Uani 1.00 1 d .
C(23) C 0.42221(17) 0.77250(11) 0.86862(14) 0.0397(4) Uani 1.00 1 d .
C(24) C 0.68554(13) 0.82321(10) 0.90265(12) 0.0261(3) Uani 1.00 1 d .
C(25) C 0.33929(13) 1.02918(10) 0.63708(12) 0.0262(3) Uani 1.00 1 d .
C(26) C 0.99027(13) 0.75925(9) 0.84070(12) 0.0249(3) Uani 1.00 1 d .
C(27) C 0.85756(14) 0.93134(11) 0.61278(12) 0.0326(4) Uani 1.00 1 d .
C(28) C 1.18311(16) 0.82292(12) 0.63033(13) 0.0373(4) Uani 1.00 1 d .
H(1) H 0.4036 1.1367 0.8902 0.032 Uiso 1.00 1 c R
H(2) H 0.2275 1.1686 0.7838 0.036 Uiso 1.00 1 c R
H(3) H 0.1827 1.1008 0.6257 0.036 Uiso 1.00 1 c R
H(4) H 0.3186 1.0004 0.5696 0.031 Uiso 1.00 1 c R
H(5) H 0.6115 1.1662 0.8702 0.035 Uiso 1.00 1 c R
H(6) H 0.7005 1.1212 0.9432 0.035 Uiso 1.00 1 c R
H(7) H 0.7205 1.1282 0.8332 0.035 Uiso 1.00 1 c R
H(8) H 0.8233 0.9816 0.8992 0.031 Uiso 1.00 1 c R
H(9) H 0.7652 0.9956 1.0102 0.031 Uiso 1.00 1 c R
H(10) H 1.2638 0.8317 0.6423 0.045 Uiso 1.00 1 c R
H(11) H 1.1698 0.7687 0.5944 0.046 Uiso 1.00 1 c R
H(12) H 1.1588 0.8717 0.5894 0.045 Uiso 1.00 1 c R
H(13) H 1.1605 0.9486 0.7648 0.035 Uiso 1.00 1 c R
H(14) H 1.0530 0.7055 0.7171 0.032 Uiso 1.00 1 c R
H(15) H 0.9454 0.7094 0.8626 0.029 Uiso 1.00 1 c R
H(16) H 1.0518 0.9539 0.9097 0.031 Uiso 1.00 1 c R
H(17) H 0.9753 1.0306 0.5970 0.044 Uiso 1.00 1 c R
H(18) H 0.9219 0.8865 0.6036 0.039 Uiso 1.00 1 c R
H(19) H 0.7153 0.8517 0.6307 0.031 Uiso 1.00 1 c R
H(20) H 0.7218 0.8087 0.8370 0.031 Uiso 1.00 1 c R
H(21) H 0.6618 0.7717 0.9380 0.031 Uiso 1.00 1 c R
H(22) H 0.4040 0.9062 0.8650 0.034 Uiso 1.00 1 c R
H(23) H 0.6278 1.1017 0.6432 0.030 Uiso 1.00 1 c R
H(24) H 0.8338 1.1346 0.6126 0.039 Uiso 1.00 1 c R
H(25) H 0.4875 0.7298 0.8717 0.048 Uiso 1.00 1 c R
H(26) H 0.4015 0.7588 0.8007 0.048 Uiso 1.00 1 c R
H(27) H 0.3435 0.7728 0.8787 0.048 Uiso 1.00 1 c R

loop_
_atom_site_aniso_label
_atom_site_aniso_U_11
_atom_site_aniso_U_22
_atom_site_aniso_U_33
_atom_site_aniso_U_12
_atom_site_aniso_U_13
_atom_site_aniso_U_23
S(1) 0.0251(2) 0.0201(2) 0.0231(2) 0.00119(13) -0.00425(14) 0.00206(13)
O(1) 0.0326(6) 0.0277(6) 0.0250(5) 0.0013(4) -0.0079(4) -0.0022(4)
O(2) 0.0341(6) 0.0239(5) 0.0320(5) 0.0008(4) -0.0024(5) 0.0084(4)
O(3) 0.0325(6) 0.0300(6) 0.0524(8) -0.0047(5) 0.0084(5) -0.0151(5)
N(1) 0.0233(6) 0.0196(6) 0.0257(6) 0.0002(5) -0.0031(5) -0.0002(5)
C(1) 0.0245(7) 0.0214(7) 0.0212(7) 0.0003(5) 0.0015(6) -0.0024(5)
C(2) 0.0193(6) 0.0198(7) 0.0259(7) 0.0016(5) -0.0046(5) 0.0014(5)
C(3) 0.0312(8) 0.0267(8) 0.0235(7) 0.0046(6) 0.0046(6) -0.0007(6)
C(4) 0.0229(7) 0.0209(7) 0.0246(7) 0.0008(5) 0.0038(6) 0.0003(5)
C(5) 0.0278(8) 0.0261(8) 0.0299(8) -0.0013(6) -0.0031(6) 0.0014(6)
C(6) 0.0264(7) 0.0231(7) 0.0310(8) 0.0035(6) -0.0067(6) -0.0038(6)
C(7) 0.0309(8) 0.0228(8) 0.0305(8) -0.0009(6) -0.0017(6) -0.0003(6)
C(8) 0.0243(7) 0.0240(7) 0.0377(8) -0.0030(6) -0.0010(6) 0.0038(6)
C(9) 0.0250(7) 0.0189(7) 0.0343(8) -0.0014(6) -0.0042(6) -0.0013(6)
C(10) 0.0259(7) 0.0185(7) 0.0343(8) 0.0004(5) -0.0056(6) 0.0001(6)
C(11) 0.0280(8) 0.0233(7) 0.0257(7) 0.0044(6) -0.0020(6) -0.0022(6)
C(12) 0.0255(7) 0.0313(8) 0.0312(8) 0.0043(6) -0.0017(6) 0.0037(6)
C(13) 0.0300(8) 0.0219(7) 0.0241(7) 0.0013(6) 0.0056(6) -0.0032(6)
C(14) 0.0256(7) 0.0233(7) 0.0249(7) 0.0025(6) 0.0014(6) -0.0014(5)
C(15) 0.0199(7) 0.0310(8) 0.0291(8) 0.0042(6) -0.0045(6) 0.0020(6)
C(16) 0.0277(7) 0.0213(7) 0.0218(7) -0.0001(6) -0.0003(6) 0.0007(5)
C(17) 0.0288(8) 0.0296(8) 0.0319(8) 0.0085(6) 0.0071(6) 0.0024(6)
C(18) 0.0239(7) 0.0236(7) 0.0210(7) -0.0005(6) 0.0004(6) -0.0024(5)
C(19) 0.0229(8) 0.0464(11) 0.0399(9) -0.0069(7) 0.0045(7) -0.0131(8)
C(20) 0.0242(7) 0.0208(7) 0.0221(7) 0.0014(6) 0.0026(5) 0.0019(5)
C(21) 0.0250(7) 0.0218(7) 0.0188(6) 0.0018(5) 0.0018(5) -0.0017(5)
C(22) 0.0363(9) 0.0290(8) 0.0331(8) -0.0092(7) 0.0089(7) -0.0083(7)
C(23) 0.0325(9) 0.0326(9) 0.0525(11) -0.0067(7) -0.0050(8) -0.0011(8)
C(24) 0.0249(7) 0.0210(7) 0.0311(8) -0.0020(5) -0.0044(6) -0.0012(6)
C(25) 0.0253(7) 0.0290(8) 0.0239(7) -0.0003(6) 0.0003(6) 0.0005(6)
C(26) 0.0244(7) 0.0188(7) 0.0302(7) -0.0022(5) -0.0051(6) -0.0002(6)
C(27) 0.0238(8) 0.0366(9) 0.0364(9) 0.0069(7) -0.0025(7) -0.0100(7)
C(28) 0.0322(9) 0.0402(10) 0.0395(9) 0.0033(7) 0.0036(7) 0.0008(8)

loop_
_atom_type_symbol
_atom_type_description
_atom_type_scat_dispersion_real
_atom_type_scat_dispersion_imag
_atom_type_scat_source
C C 0.003 0.002
;
International Tables for Crystallography
(1992, Vol. C, Tables 4.2.6.8 and 6.1.1.4)
;
H H 0.000 0.000
;
International Tables for Crystallography
(1992, Vol. C, Table 6.1.1.4)
;
N N 0.006 0.003
;
International Tables for Crystallography
(1992, Vol. C, Tables 4.2.6.8 and 6.1.1.4)
;
O O 0.011 0.006
;
International Tables for Crystallography
(1992, Vol. C, Tables 4.2.6.8 and 6.1.1.4)
;
S S 0.125 0.123
;
International Tables for Crystallography
(1992, Vol. C, Tables 4.2.6.8 and 6.1.1.4)
;

loop_
_geom_angle_atom_site_label_1
_geom_angle_atom_site_label_2
_geom_angle_atom_site_label_3
_geom_angle
O(1) S(1) O(2) 120.24(6)
O(1) S(1) N(1) 106.32(6)
O(1) S(1) C(2) 107.54(6)
O(2) S(1) N(1) 106.11(6)
O(2) S(1) C(2) 107.60(6)
N(1) S(1) C(2) 108.61(6)
S(1) N(1) C(10) 119.58(10)
S(1) N(1) C(24) 120.30(10)
C(10) N(1) C(24) 110.46(11)
C(7) C(1) C(18) 119.92(13)
C(7) C(1) C(20) 114.87(12)
C(18) C(1) C(20) 125.18(13)
S(1) C(2) C(9) 119.92(11)
S(1) C(2) C(26) 119.53(11)
C(9) C(2) C(26) 120.55(14)
C(17) C(3) C(20) 121.61(14)
C(14) C(4) C(20) 124.12(12)
C(14) C(4) C(25) 115.90(13)
C(20) C(4) C(25) 119.98(13)
C(16) C(5) C(23) 125.05(15)
C(15) C(6) C(26) 120.75(14)
C(9) C(8) C(15) 121.57(14)
C(2) C(9) C(8) 118.90(14)
N(1) C(10) C(18) 103.56(11)
C(21) C(11) C(27) 120.11(14)
C(17) C(12) C(25) 119.83(14)
C(21) C(13) C(22) 120.37(15)
O(3) C(14) C(4) 119.70(14)
O(3) C(14) C(21) 121.19(14)
C(4) C(14) C(21) 118.98(13)
C(6) C(15) C(8) 118.62(15)
C(6) C(15) C(28) 120.50(14)
C(8) C(15) C(28) 120.85(15)
C(5) C(16) C(18) 128.48(14)
C(5) C(16) C(24) 124.25(13)
C(18) C(16) C(24) 107.08(12)
C(3) C(17) C(12) 119.71(15)
C(1) C(18) C(10) 120.47(13)
C(1) C(18) C(16) 131.58(13)
C(10) C(18) C(16) 107.88(11)
C(22) C(19) C(27) 120.23(15)
C(1) C(20) C(3) 118.76(12)
C(1) C(20) C(4) 123.13(13)
C(3) C(20) C(4) 118.05(13)
C(11) C(21) C(13) 119.48(14)
C(11) C(21) C(14) 119.34(13)
C(13) C(21) C(14) 121.03(13)
C(13) C(22) C(19) 119.86(16)
N(1) C(24) C(16) 101.81(12)
C(4) C(25) C(12) 120.78(14)
C(2) C(26) C(6) 119.62(14)
C(11) C(27) C(19) 119.93(15)
C(17) C(3) H(1) 119.2
C(20) C(3) H(1) 119.2
C(16) C(5) H(22) 116.9
C(23) C(5) H(22) 118.0
C(15) C(6) H(14) 121.4
C(26) C(6) H(14) 117.8
C(1) C(7) H(5) 112.2
C(1) C(7) H(6) 114.7
C(1) C(7) H(7) 113.5
H(5) C(7) H(6) 107.7
H(5) C(7) H(7) 103.7
H(6) C(7) H(7) 104.1
C(9) C(8) H(13) 117.2
C(15) C(8) H(13) 121.2
C(2) C(9) H(16) 120.5
C(8) C(9) H(16) 120.6
N(1) C(10) H(8) 111.2
N(1) C(10) H(9) 109.3
C(18) C(10) H(8) 112.9
C(18) C(10) H(9) 110.7
H(8) C(10) H(9) 109.1
C(21) C(11) H(19) 119.2
C(27) C(11) H(19) 120.7
C(17) C(12) H(3) 119.0
C(25) C(12) H(3) 121.2
C(21) C(13) H(23) 120.6
C(22) C(13) H(23) 119.0
C(3) C(17) H(2) 119.8
C(12) C(17) H(2) 120.3
C(22) C(19) H(17) 118.8
C(27) C(19) H(17) 120.9
C(13) C(22) H(24) 123.2
C(19) C(22) H(24) 117.0
C(5) C(23) H(25) 114.5
C(5) C(23) H(26) 107.6
C(5) C(23) H(27) 108.3
H(25) C(23) H(26) 89.5
H(25) C(23) H(27) 135.5
H(26) C(23) H(27) 88.9
N(1) C(24) H(20) 109.5
N(1) C(24) H(21) 111.5
C(16) C(24) H(20) 111.5
C(16) C(24) H(21) 112.0
H(20) C(24) H(21) 110.3
C(4) C(25) H(4) 121.1
C(12) C(25) H(4) 118.1
C(2) C(26) H(15) 119.5
C(6) C(26) H(15) 120.8
C(11) C(27) H(18) 121.5
C(19) C(27) H(18) 118.6
C(15) C(28) H(10) 113.4
C(15) C(28) H(11) 110.9
C(15) C(28) H(12) 107.8
H(10) C(28) H(11) 108.7
H(10) C(28) H(12) 101.0
H(11) C(28) H(12) 114.8

loop_
_geom_bond_atom_site_label_1
_geom_bond_atom_site_label_2
_geom_bond_distance
S(1) O(1) 1.4410(11)
S(1) O(2) 1.4356(11)
S(1) N(1) 1.6244(12)
S(1) C(2) 1.7609(16)
O(3) C(14) 1.2202(19)
N(1) C(10) 1.4774(19)
N(1) C(24) 1.4808(19)
C(1) C(7) 1.511(2)
C(1) C(18) 1.343(2)
C(1) C(20) 1.497(2)
C(2) C(9) 1.400(2)
C(2) C(26) 1.392(2)
C(3) C(17) 1.389(2)
C(3) C(20) 1.405(2)
C(4) C(14) 1.513(2)
C(4) C(20) 1.407(2)
C(4) C(25) 1.400(2)
C(5) C(16) 1.334(2)
C(5) C(23) 1.498(2)
C(6) C(15) 1.399(2)
C(6) C(26) 1.392(2)
C(8) C(9) 1.388(2)
C(8) C(15) 1.394(2)
C(10) C(18) 1.522(2)
C(11) C(21) 1.402(2)
C(11) C(27) 1.386(2)
C(12) C(17) 1.388(2)
C(12) C(25) 1.389(2)
C(13) C(21) 1.393(2)
C(13) C(22) 1.388(2)
C(14) C(21) 1.490(2)
C(15) C(28) 1.504(2)
C(16) C(18) 1.481(2)
C(16) C(24) 1.514(2)
C(19) C(22) 1.391(2)
C(19) C(27) 1.393(2)
C(3) H(1) 1.007
C(5) H(22) 1.016
C(6) H(14) 0.960
C(7) H(5) 0.930
C(7) H(6) 0.936
C(7) H(7) 0.957
C(8) H(13) 1.005
C(9) H(16) 0.998
C(10) H(8) 1.021
C(10) H(9) 1.027
C(11) H(19) 0.990
C(12) H(3) 1.002
C(13) H(23) 1.024
C(17) H(2) 0.976
C(19) H(17) 1.005
C(22) H(24) 0.996
C(23) H(25) 1.002
C(23) H(26) 0.932
C(23) H(27) 0.901
C(24) H(20) 1.016
C(24) H(21) 1.001
C(25) H(4) 1.012
C(26) H(15) 1.004
C(27) H(18) 1.035
C(28) H(10) 0.912
C(28) H(11) 1.001
C(28) H(12) 0.980

loop_
_geom_contact_atom_site_label_1
_geom_contact_atom_site_label_2
_geom_contact_distance
_geom_contact_site_symmetry_2
S(1) C(9) 2.7419(16) .
S(1) C(10) 2.6815(15) .
S(1) C(24) 2.6942(15) .
S(1) C(26) 2.7304(16) .
O(1) O(2) 2.4941(15) .
O(1) N(1) 2.4558(15) .
O(1) C(2) 2.5897(19) .
O(1) C(6) 3.5158(19) 56504
O(1) C(9) 2.9699(19) .
O(1) C(9) 3.3598(18) 77703
O(1) C(10) 2.9243(18) .
O(2) O(1) 2.4941(15) .
O(2) N(1) 2.4482(16) .
O(2) C(2) 2.5865(19) .
O(2) C(6) 3.2977(18) 56504
O(2) C(11) 3.3833(19) 56504
O(2) C(24) 2.9564(18) .
O(2) C(26) 2.9234(19) .
O(2) C(27) 3.166(2) 56504
O(3) C(4) 2.3683(19) .
O(3) C(5) 3.324(2) .
O(3) C(11) 2.8469(19) .
O(3) C(13) 3.5788(19) .
O(3) C(16) 3.5002(19) .
O(3) C(20) 3.5360(18) .
O(3) C(21) 2.3643(19) .
O(3) C(25) 2.9138(19) .
O(3) C(28) 3.547(2) 45501
N(1) O(1) 2.4558(15) .
N(1) O(2) 2.4482(16) .
N(1) C(2) 2.7505(19) .
N(1) C(3) 3.435(2) 67703
N(1) C(5) 3.550(2) .
N(1) C(9) 3.523(2) .
N(1) C(16) 2.3241(18) .
N(1) C(18) 2.3569(19) .
N(1) C(26) 3.585(2) .
C(1) C(3) 2.498(2) .
C(1) C(4) 2.554(2) .
C(1) C(5) 3.232(2) .
C(1) C(10) 2.489(2) .
C(1) C(13) 3.225(2) .
C(1) C(14) 3.075(2) .
C(1) C(16) 2.576(2) .
C(1) C(21) 3.189(2) .
C(2) O(1) 2.5897(19) .
C(2) O(2) 2.5865(19) .
C(2) N(1) 2.7505(19) .
C(2) C(6) 2.406(2) .
C(2) C(8) 2.401(2) .
C(2) C(10) 3.418(2) .
C(2) C(15) 2.795(2) .
C(2) C(24) 3.399(2) .
C(3) N(1) 3.435(2) 67703
C(3) C(1) 2.498(2) .
C(3) C(4) 2.411(2) .
C(3) C(7) 3.063(2) .
C(3) C(12) 2.402(2) .
C(3) C(25) 2.768(2) .
C(4) O(3) 2.3683(19) .
C(4) C(1) 2.554(2) .
C(4) C(3) 2.411(2) .
C(4) C(5) 3.353(2) .
C(4) C(12) 2.424(2) .
C(4) C(13) 2.984(2) .
C(4) C(16) 3.465(2) .
C(4) C(17) 2.796(2) .
C(4) C(18) 3.224(2) .
C(4) C(21) 2.587(2) .
C(5) O(3) 3.324(2) .
C(5) N(1) 3.550(2) .
C(5) C(1) 3.232(2) .
C(5) C(4) 3.353(2) .
C(5) C(14) 3.347(2) .
C(5) C(18) 2.536(2) .
C(5) C(20) 3.281(2) .
C(5) C(24) 2.518(2) .
C(6) O(1) 3.5158(19) 56404
C(6) O(2) 3.2977(18) 56404
C(6) C(2) 2.406(2) .
C(6) C(8) 2.402(2) .
C(6) C(9) 2.791(2) .
C(6) C(28) 2.521(2) .
C(7) C(3) 3.063(2) .
C(7) C(10) 2.872(2) .
C(7) C(13) 3.418(2) .
C(7) C(18) 2.472(2) .
C(7) C(20) 2.535(2) .
C(8) C(2) 2.401(2) .
C(8) C(6) 2.402(2) .
C(8) C(26) 2.778(2) .
C(8) C(27) 3.539(2) .
C(8) C(28) 2.521(2) .
C(9) S(1) 2.7419(16) .
C(9) O(1) 2.9699(19) .
C(9) O(1) 3.3598(18) 77703
C(9) N(1) 3.523(2) .
C(9) C(6) 2.791(2) .
C(9) C(15) 2.429(2) .
C(9) C(26) 2.424(2) .
C(10) S(1) 2.6815(15) .
C(10) O(1) 2.9243(18) .
C(10) C(1) 2.489(2) .
C(10) C(2) 3.418(2) .
C(10) C(7) 2.872(2) .
C(10) C(16) 2.428(2) .
C(10) C(24) 2.430(2) .
C(11) O(2) 3.3833(19) 56404
C(11) O(3) 2.8469(19) .
C(11) C(13) 2.414(2) .
C(11) C(14) 2.496(2) .
C(11) C(19) 2.406(2) .
C(11) C(22) 2.785(2) .
C(12) C(3) 2.402(2) .
C(12) C(4) 2.424(2) .
C(12) C(20) 2.814(2) .
C(13) O(3) 3.5788(19) .
C(13) C(1) 3.225(2) .
C(13) C(4) 2.984(2) .
C(13) C(7) 3.418(2) .
C(13) C(11) 2.414(2) .
C(13) C(14) 2.510(2) .
C(13) C(19) 2.405(2) .
C(13) C(20) 3.311(2) .
C(13) C(27) 2.783(2) .
C(14) C(1) 3.075(2) .
C(14) C(5) 3.347(2) .
C(14) C(11) 2.496(2) .
C(14) C(13) 2.510(2) .
C(14) C(16) 3.230(2) .
C(14) C(18) 3.256(2) .
C(14) C(20) 2.580(2) .
C(14) C(25) 2.470(2) .
C(15) C(2) 2.795(2) .
C(15) C(9) 2.429(2) .
C(15) C(26) 2.426(2) .
C(15) C(27) 3.576(2) .
C(16) O(3) 3.5002(19) .
C(16) N(1) 2.3241(18) .
C(16) C(1) 2.576(2) .
C(16) C(4) 3.465(2) .
C(16) C(10) 2.428(2) .
C(16) C(14) 3.230(2) .
C(16) C(20) 3.192(2) .
C(16) C(23) 2.513(2) .
C(17) C(4) 2.796(2) .
C(17) C(20) 2.439(2) .
C(17) C(25) 2.403(2) .
C(18) N(1) 2.3569(19) .
C(18) C(4) 3.224(2) .
C(18) C(5) 2.536(2) .
C(18) C(7) 2.472(2) .
C(18) C(14) 3.256(2) .
C(18) C(20) 2.522(2) .
C(18) C(21) 3.328(2) .
C(18) C(24) 2.409(2) .
C(19) C(11) 2.406(2) .
C(19) C(13) 2.405(2) .
C(19) C(21) 2.785(2) .
C(20) O(3) 3.5360(18) .
C(20) C(5) 3.281(2) .
C(20) C(7) 2.535(2) .
C(20) C(12) 2.814(2) .
C(20) C(13) 3.311(2) .
C(20) C(14) 2.580(2) .
C(20) C(16) 3.192(2) .
C(20) C(17) 2.439(2) .
C(20) C(18) 2.522(2) .
C(20) C(21) 3.231(2) .
C(20) C(25) 2.431(2) .
C(21) O(3) 2.3643(19) .
C(21) C(1) 3.189(2) .
C(21) C(4) 2.587(2) .
C(21) C(18) 3.328(2) .
C(21) C(19) 2.785(2) .
C(21) C(20) 3.231(2) .
C(21) C(22) 2.413(2) .
C(21) C(27) 2.416(2) .
C(22) C(11) 2.785(2) .
C(22) C(21) 2.413(2) .
C(22) C(27) 2.414(2) .
C(23) C(16) 2.513(2) .
C(23) C(24) 3.047(2) .
C(24) S(1) 2.6942(15) .
C(24) O(2) 2.9564(18) .
C(24) C(2) 3.399(2) .
C(24) C(5) 2.518(2) .
C(24) C(10) 2.430(2) .
C(24) C(18) 2.409(2) .
C(24) C(23) 3.047(2) .
C(25) O(3) 2.9138(19) .
C(25) C(3) 2.768(2) .
C(25) C(14) 2.470(2) .
C(25) C(17) 2.403(2) .
C(25) C(20) 2.431(2) .
C(26) S(1) 2.7304(16) .
C(26) O(2) 2.9234(19) .
C(26) N(1) 3.585(2) .
C(26) C(8) 2.778(2) .
C(26) C(9) 2.424(2) .
C(26) C(15) 2.426(2) .
C(27) O(2) 3.166(2) 56404
C(27) C(8) 3.539(2) .
C(27) C(13) 2.783(2) .
C(27) C(15) 3.576(2) .
C(27) C(21) 2.416(2) .
C(27) C(22) 2.414(2) .
C(28) O(3) 3.547(2) 65501
C(28) C(6) 2.521(2) .
C(28) C(8) 2.521(2) .
S(1) H(2) 3.284 67703
S(1) H(8) 2.833 .
S(1) H(9) 3.015 .
S(1) H(11) 3.521 56504
S(1) H(14) 3.201 56504
S(1) H(15) 2.833 .
S(1) H(16) 2.863 .
S(1) H(16) 3.593 77703
S(1) H(20) 2.904 .
S(1) H(21) 2.968 .
O(1) H(2) 3.133 67703
O(1) H(8) 2.999 .
O(1) H(8) 3.103 77703
O(1) H(9) 2.795 .
O(1) H(11) 3.520 56504
O(1) H(14) 2.632 56504
O(1) H(16) 2.637 .
O(1) H(16) 2.443 77703
O(2) H(2) 3.067 67703
O(2) H(3) 3.301 64602
O(2) H(11) 3.204 56504
O(2) H(14) 2.964 56504
O(2) H(15) 2.538 .
O(2) H(18) 2.437 56504
O(2) H(19) 2.912 56504
O(2) H(20) 3.202 .
O(2) H(21) 2.739 .
O(3) H(4) 2.737 .
O(3) H(10) 2.667 45501
O(3) H(19) 2.578 .
O(3) H(22) 3.426 .
O(3) H(26) 3.285 .
N(1) H(1) 2.835 67703
N(1) H(2) 3.337 67703
N(1) H(8) 2.078 .
N(1) H(9) 2.058 .
N(1) H(16) 3.529 .
N(1) H(20) 2.056 .
N(1) H(21) 2.069 .
C(1) H(1) 2.653 .
C(1) H(5) 2.053 .
C(1) H(6) 2.084 .
C(1) H(7) 2.086 .
C(1) H(8) 2.803 .
C(1) H(9) 2.805 .
C(1) H(22) 3.000 .
C(1) H(23) 3.040 .
C(2) H(8) 3.045 .
C(2) H(11) 3.541 56504
C(2) H(13) 3.296 .
C(2) H(14) 3.260 .
C(2) H(15) 2.079 .
C(2) H(16) 2.091 .
C(2) H(20) 3.042 .
C(3) H(2) 2.057 .
C(3) H(3) 3.302 .
C(3) H(5) 2.691 .
C(3) H(9) 3.360 67703
C(3) H(22) 3.317 .
C(4) H(1) 3.323 .
C(4) H(3) 3.336 .
C(4) H(4) 2.110 .
C(4) H(10) 3.583 45501
C(4) H(13) 3.541 45501
C(4) H(22) 2.868 .
C(4) H(23) 2.643 .
C(5) H(1) 3.342 67703
C(5) H(6) 3.217 67703
C(5) H(20) 3.046 .
C(5) H(21) 2.690 .
C(5) H(25) 2.119 .
C(5) H(26) 1.988 .
C(5) H(27) 1.975 .
C(6) H(2) 3.449 64602
C(6) H(7) 3.532 74602
C(6) H(10) 3.128 .
C(6) H(11) 2.585 .
C(6) H(12) 3.173 .
C(6) H(13) 3.322 .
C(6) H(15) 2.092 .
C(6) H(18) 3.174 .
C(6) H(24) 2.842 74602
C(6) H(27) 3.493 65501
C(7) H(1) 2.888 .
C(7) H(8) 2.876 .
C(7) H(9) 2.835 .
C(7) H(10) 3.556 75602
C(7) H(11) 3.080 75602
C(7) H(22) 3.544 67703
C(7) H(23) 3.102 .
C(7) H(26) 3.291 65602
C(8) H(9) 3.392 77703
C(8) H(10) 2.804 .
C(8) H(11) 3.342 .
C(8) H(12) 2.678 .
C(8) H(14) 3.281 .
C(8) H(16) 2.082 .
C(8) H(17) 3.527 .
C(8) H(18) 3.071 .
C(8) H(22) 3.302 65501
C(8) H(27) 3.393 65501
C(9) H(6) 3.564 77703
C(9) H(8) 2.920 .
C(9) H(9) 2.978 77703
C(9) H(13) 2.052 .
C(9) H(15) 3.328 .
C(10) H(1) 3.366 67703
C(10) H(6) 2.653 .
C(10) H(7) 3.068 .
C(10) H(16) 3.346 .
C(10) H(16) 3.053 77703
C(10) H(20) 2.860 .
C(10) H(21) 3.257 .
C(11) H(3) 3.538 67603
C(11) H(4) 3.002 67603
C(11) H(17) 3.320 .
C(11) H(18) 2.119 .
C(11) H(20) 3.227 .
C(11) H(23) 3.347 .
C(12) H(1) 3.308 .
C(12) H(2) 2.061 .
C(12) H(4) 2.068 .
C(12) H(13) 2.834 45501
C(12) H(15) 3.017 65602
C(12) H(17) 3.344 45501
C(12) H(20) 3.591 65602
C(12) H(21) 3.452 65602
C(13) H(4) 2.834 67603
C(13) H(7) 2.864 .
C(13) H(17) 3.306 .
C(13) H(19) 3.304 .
C(13) H(24) 2.105 .
C(13) H(25) 3.433 65602
C(13) H(26) 3.562 65602
C(13) H(27) 3.532 65602
C(14) H(4) 2.632 .
C(14) H(10) 3.501 45501
C(14) H(19) 2.651 .
C(14) H(22) 3.304 .
C(14) H(23) 2.713 .
C(15) H(10) 2.045 .
C(15) H(11) 2.082 .
C(15) H(12) 2.031 .
C(15) H(13) 2.099 .
C(15) H(14) 2.068 .
C(15) H(15) 3.337 .
C(15) H(16) 3.330 .
C(15) H(18) 2.774 .
C(15) H(26) 3.409 65501
C(15) H(27) 3.203 65501
C(16) H(1) 2.987 67703
C(16) H(8) 3.127 .
C(16) H(9) 3.113 .
C(16) H(20) 2.109 .
C(16) H(21) 2.104 .
C(16) H(22) 2.010 .
C(16) H(25) 2.686 .
C(16) H(26) 2.977 .
C(16) H(27) 3.193 .
C(17) H(1) 2.076 .
C(17) H(3) 2.069 .
C(17) H(4) 3.306 .
C(17) H(13) 3.170 45501
C(17) H(15) 3.198 65602
C(17) H(20) 3.229 65602
C(18) H(1) 3.401 67703
C(18) H(5) 3.226 .
C(18) H(6) 2.669 .
C(18) H(7) 2.900 .
C(18) H(8) 2.138 .
C(18) H(9) 2.116 .
C(18) H(20) 2.866 .
C(18) H(21) 3.236 .
C(18) H(22) 2.727 .
C(19) H(3) 3.538 65501
C(19) H(4) 3.163 67603
C(19) H(12) 3.193 77603
C(19) H(17) 3.287 77603
C(19) H(18) 2.097 .
C(19) H(19) 3.306 .
C(19) H(23) 3.325 .
C(19) H(24) 2.045 .
C(20) H(1) 2.090 .
C(20) H(2) 3.314 .
C(20) H(4) 3.354 .
C(20) H(5) 2.573 .
C(20) H(6) 3.295 .
C(20) H(7) 3.036 .
C(20) H(22) 2.689 .
C(20) H(23) 2.835 .
C(21) H(4) 2.851 67603
C(21) H(7) 3.599 .
C(21) H(18) 3.363 .
C(21) H(19) 2.073 .
C(21) H(23) 2.108 .
C(21) H(24) 3.332 .
C(22) H(4) 2.997 67603
C(22) H(7) 3.185 .
C(22) H(12) 2.923 77603
C(22) H(14) 3.307 75602
C(22) H(15) 3.503 75602
C(22) H(17) 2.072 .
C(22) H(18) 3.341 .
C(22) H(23) 2.086 .
C(22) H(27) 3.587 65602
C(23) H(5) 3.577 64602
C(23) H(6) 3.405 67703
C(23) H(10) 3.464 45501
C(23) H(20) 3.458 .
C(23) H(21) 2.749 .
C(23) H(22) 2.169 .
C(23) H(23) 2.817 64602
C(24) H(1) 3.060 67703
C(24) H(8) 2.987 .
C(24) H(9) 3.213 .
C(24) H(15) 3.514 .
C(24) H(22) 3.413 .
C(24) H(25) 2.679 .
C(24) H(26) 3.491 .
C(25) H(2) 3.287 .
C(25) H(3) 2.091 .
C(25) H(10) 3.301 45501
C(25) H(12) 3.271 45501
C(25) H(13) 3.020 45501
C(25) H(23) 3.422 .
C(26) H(2) 3.169 64602
C(26) H(3) 3.260 64602
C(26) H(14) 2.026 .
C(26) H(16) 3.327 .
C(26) H(20) 3.099 .
C(26) H(24) 2.842 74602
C(27) H(3) 3.180 67603
C(27) H(4) 3.166 67603
C(27) H(12) 3.539 .
C(27) H(17) 2.095 .
C(27) H(17) 3.528 77603
C(27) H(19) 2.074 .
C(27) H(24) 3.294 .
C(28) H(4) 3.371 65501
C(28) H(5) 3.416 74602
C(28) H(7) 3.345 74602
C(28) H(13) 2.722 .
C(28) H(14) 2.705 .
C(28) H(18) 3.082 .
C(28) H(24) 3.265 77603
C(28) H(26) 3.329 65501
H(1) N(1) 2.835 67703
H(1) C(1) 2.653 .
H(1) C(4) 3.323 .
H(1) C(5) 3.342 67703
H(1) C(7) 2.888 .
H(1) C(10) 3.366 67703
H(1) C(12) 3.308 .
H(1) C(16) 2.987 67703
H(1) C(17) 2.076 .
H(1) C(18) 3.401 67703
H(1) C(20) 2.090 .
H(1) C(24) 3.060 67703
H(1) H(2) 2.367 .
H(1) H(5) 2.407 .
H(1) H(6) 3.336 .
H(1) H(9) 3.208 67703
H(1) H(21) 2.855 67703
H(2) S(1) 3.284 67703
H(2) O(1) 3.133 67703
H(2) O(2) 3.067 67703
H(2) N(1) 3.337 67703
H(2) C(3) 2.057 .
H(2) C(6) 3.449 65602
H(2) C(12) 2.061 .
H(2) C(20) 3.314 .
H(2) C(25) 3.287 .
H(2) C(26) 3.169 65602
H(2) H(1) 2.367 .
H(2) H(3) 2.368 .
H(2) H(14) 3.188 65602
H(2) H(15) 2.688 65602
H(2) H(19) 3.209 65602
H(2) H(20) 2.854 65602
H(3) O(2) 3.301 65602
H(3) C(3) 3.302 .
H(3) C(4) 3.336 .
H(3) C(11) 3.538 67603
H(3) C(17) 2.069 .
H(3) C(19) 3.538 45501
H(3) C(25) 2.091 .
H(3) C(26) 3.260 65602
H(3) C(27) 3.180 67603
H(3) H(2) 2.368 .
H(3) H(4) 2.384 .
H(3) H(13) 3.091 45501
H(3) H(15) 2.277 65602
H(3) H(17) 2.576 45501
H(3) H(18) 3.149 67603
H(3) H(20) 3.544 65602
H(3) H(21) 3.406 65602
H(4) O(3) 2.737 .
H(4) C(4) 2.110 .
H(4) C(11) 3.002 67603
H(4) C(12) 2.068 .
H(4) C(13) 2.834 67603
H(4) C(14) 2.632 .
H(4) C(17) 3.306 .
H(4) C(19) 3.163 67603
H(4) C(20) 3.354 .
H(4) C(21) 2.851 67603
H(4) C(22) 2.997 67603
H(4) C(27) 3.166 67603
H(4) C(28) 3.371 45501
H(4) H(3) 2.384 .
H(4) H(10) 2.970 45501
H(4) H(12) 2.766 45501
H(4) H(13) 3.356 45501
H(4) H(19) 3.557 67603
H(4) H(23) 3.354 67603
H(4) H(24) 3.562 67603
H(5) C(1) 2.053 .
H(5) C(3) 2.691 .
H(5) C(18) 3.226 .
H(5) C(20) 2.573 .
H(5) C(23) 3.577 65602
H(5) C(28) 3.416 75602
H(5) H(1) 2.407 .
H(5) H(6) 1.507 .
H(5) H(7) 1.484 .
H(5) H(10) 3.025 75602
H(5) H(11) 2.953 75602
H(5) H(23) 3.191 .
H(5) H(25) 3.438 65602
H(5) H(26) 2.697 65602
H(5) H(27) 3.449 67703
H(6) C(1) 2.084 .
H(6) C(5) 3.217 67703
H(6) C(9) 3.564 77703
H(6) C(10) 2.653 .
H(6) C(18) 2.669 .
H(6) C(20) 3.295 .
H(6) C(23) 3.405 67703
H(6) H(1) 3.336 .
H(6) H(5) 1.507 .
H(6) H(7) 1.492 .
H(6) H(8) 2.729 .
H(6) H(9) 2.304 .
H(6) H(11) 2.854 75602
H(6) H(16) 3.453 77703
H(6) H(22) 2.913 67703
H(6) H(27) 2.983 67703
H(7) C(1) 2.086 .
H(7) C(6) 3.532 75602
H(7) C(10) 3.068 .
H(7) C(13) 2.864 .
H(7) C(18) 2.900 .
H(7) C(20) 3.036 .
H(7) C(21) 3.599 .
H(7) C(22) 3.185 .
H(7) C(28) 3.345 75602
H(7) H(5) 1.484 .
H(7) H(6) 1.492 .
H(7) H(8) 2.740 .
H(7) H(9) 3.175 .
H(7) H(10) 3.306 75602
H(7) H(11) 2.711 75602
H(7) H(14) 2.949 75602
H(7) H(23) 2.659 .
H(7) H(24) 3.277 .
H(7) H(26) 2.998 65602
H(8) S(1) 2.833 .
H(8) O(1) 2.999 .
H(8) O(1) 3.103 77703
H(8) N(1) 2.078 .
H(8) C(1) 2.803 .
H(8) C(2) 3.045 .
H(8) C(7) 2.876 .
H(8) C(9) 2.920 .
H(8) C(16) 3.127 .
H(8) C(18) 2.138 .
H(8) C(24) 2.987 .
H(8) H(6) 2.729 .
H(8) H(7) 2.740 .
H(8) H(9) 1.669 .
H(8) H(16) 2.583 .
H(8) H(16) 2.958 77703
H(8) H(20) 3.096 .
H(9) S(1) 3.015 .
H(9) O(1) 2.795 .
H(9) N(1) 2.058 .
H(9) C(1) 2.805 .
H(9) C(3) 3.360 67703
H(9) C(7) 2.835 .
H(9) C(8) 3.392 77703
H(9) C(9) 2.978 77703
H(9) C(16) 3.113 .
H(9) C(18) 2.116 .
H(9) C(24) 3.213 .
H(9) H(1) 3.208 67703
H(9) H(6) 2.304 .
H(9) H(7) 3.175 .
H(9) H(8) 1.669 .
H(9) H(13) 3.141 77703
H(9) H(16) 2.359 77703
H(9) H(22) 3.059 67703
H(10) O(3) 2.667 65501
H(10) C(4) 3.583 65501
H(10) C(6) 3.128 .
H(10) C(7) 3.556 74602
H(10) C(8) 2.804 .
H(10) C(14) 3.501 65501
H(10) C(15) 2.045 .
H(10) C(23) 3.464 65501
H(10) C(25) 3.301 65501
H(10) H(4) 2.970 65501
H(10) H(5) 3.025 74602
H(10) H(7) 3.306 74602
H(10) H(11) 1.555 .
H(10) H(12) 1.461 .
H(10) H(13) 2.799 .
H(10) H(14) 3.330 .
H(10) H(22) 3.420 65501
H(10) H(24) 3.483 77603
H(10) H(26) 2.745 65501
H(10) H(27) 3.304 65501
H(11) S(1) 3.521 56404
H(11) O(1) 3.520 56404
H(11) O(2) 3.204 56404
H(11) C(2) 3.541 56404
H(11) C(6) 2.585 .
H(11) C(7) 3.080 74602
H(11) C(8) 3.342 .
H(11) C(15) 2.082 .
H(11) H(5) 2.953 74602
H(11) H(6) 2.854 74602
H(11) H(7) 2.711 74602
H(11) H(10) 1.555 .
H(11) H(12) 1.669 .
H(11) H(14) 2.397 .
H(11) H(18) 3.370 .
H(11) H(24) 3.141 77603
H(11) H(26) 3.586 65501
H(12) C(6) 3.173 .
H(12) C(8) 2.678 .
H(12) C(15) 2.031 .
H(12) C(19) 3.193 77603
H(12) C(22) 2.923 77603
H(12) C(25) 3.271 65501
H(12) C(27) 3.539 .
H(12) H(4) 2.766 65501
H(12) H(10) 1.461 .
H(12) H(11) 1.669 .
H(12) H(13) 2.624 .
H(12) H(14) 3.435 .
H(12) H(17) 3.292 .
H(12) H(17) 3.180 77603
H(12) H(18) 2.679 .
H(12) H(24) 2.674 77603
H(13) C(2) 3.296 .
H(13) C(4) 3.541 65501
H(13) C(6) 3.322 .
H(13) C(9) 2.052 .
H(13) C(12) 2.834 65501
H(13) C(15) 2.099 .
H(13) C(17) 3.170 65501
H(13) C(25) 3.020 65501
H(13) C(28) 2.722 .
H(13) H(3) 3.091 65501
H(13) H(4) 3.356 65501
H(13) H(9) 3.141 77703
H(13) H(10) 2.799 .
H(13) H(12) 2.624 .
H(13) H(16) 2.356 .
H(13) H(17) 3.179 .
H(13) H(18) 3.407 .
H(13) H(22) 2.994 65501
H(14) S(1) 3.201 56404
H(14) O(1) 2.632 56404
H(14) O(2) 2.964 56404
H(14) C(2) 3.260 .
H(14) C(8) 3.281 .
H(14) C(15) 2.068 .
H(14) C(22) 3.307 74602
H(14) C(26) 2.026 .
H(14) C(28) 2.705 .
H(14) H(2) 3.188 64602
H(14) H(7) 2.949 74602
H(14) H(10) 3.330 .
H(14) H(11) 2.397 .
H(14) H(12) 3.435 .
H(14) H(15) 2.354 .
H(14) H(18) 3.541 .
H(14) H(24) 2.728 74602
H(15) S(1) 2.833 .
H(15) O(2) 2.538 .
H(15) C(2) 2.079 .
H(15) C(6) 2.092 .
H(15) C(9) 3.328 .
H(15) C(12) 3.017 64602
H(15) C(15) 3.337 .
H(15) C(17) 3.198 64602
H(15) C(22) 3.503 74602
H(15) C(24) 3.514 .
H(15) H(2) 2.688 64602
H(15) H(3) 2.277 64602
H(15) H(14) 2.354 .
H(15) H(17) 3.054 74602
H(15) H(18) 3.566 56504
H(15) H(20) 2.961 .
H(15) H(21) 3.549 .
H(15) H(24) 2.739 74602
H(16) S(1) 2.863 .
H(16) S(1) 3.593 77703
H(16) O(1) 2.637 .
H(16) O(1) 2.443 77703
H(16) N(1) 3.529 .
H(16) C(2) 2.091 .
H(16) C(8) 2.082 .
H(16) C(10) 3.346 .
H(16) C(10) 3.053 77703
H(16) C(15) 3.330 .
H(16) C(26) 3.327 .
H(16) H(6) 3.453 77703
H(16) H(8) 2.583 .
H(16) H(8) 2.958 77703
H(16) H(9) 2.359 77703
H(16) H(13) 2.356 .
H(16) H(16) 3.118 77703
H(17) C(8) 3.527 .
H(17) C(11) 3.320 .
H(17) C(12) 3.344 65501
H(17) C(13) 3.306 .
H(17) C(19) 3.287 77603
H(17) C(22) 2.072 .
H(17) C(27) 2.095 .
H(17) C(27) 3.528 77603
H(17) H(3) 2.576 65501
H(17) H(12) 3.292 .
H(17) H(12) 3.180 77603
H(17) H(13) 3.179 .
H(17) H(15) 3.054 75602
H(17) H(17) 2.844 77603
H(17) H(18) 2.406 .
H(17) H(18) 3.265 77603
H(17) H(24) 2.327 .
H(18) O(2) 2.437 56404
H(18) C(6) 3.174 .
H(18) C(8) 3.071 .
H(18) C(11) 2.119 .
H(18) C(15) 2.774 .
H(18) C(19) 2.097 .
H(18) C(21) 3.363 .
H(18) C(22) 3.341 .
H(18) C(28) 3.082 .
H(18) H(3) 3.149 67603
H(18) H(11) 3.370 .
H(18) H(12) 2.679 .
H(18) H(13) 3.407 .
H(18) H(14) 3.541 .
H(18) H(15) 3.566 56404
H(18) H(17) 2.406 .
H(18) H(17) 3.265 77603
H(18) H(19) 2.432 .
H(19) O(2) 2.912 56404
H(19) O(3) 2.578 .
H(19) C(13) 3.304 .
H(19) C(14) 2.651 .
H(19) C(19) 3.306 .
H(19) C(21) 2.073 .
H(19) C(27) 2.074 .
H(19) H(2) 3.209 64602
H(19) H(4) 3.557 67603
H(19) H(18) 2.432 .
H(19) H(20) 2.803 .
H(19) H(21) 3.242 56404
H(20) S(1) 2.904 .
H(20) O(2) 3.202 .
H(20) N(1) 2.056 .
H(20) C(2) 3.042 .
H(20) C(5) 3.046 .
H(20) C(10) 2.860 .
H(20) C(11) 3.227 .
H(20) C(12) 3.591 64602
H(20) C(16) 2.109 .
H(20) C(17) 3.229 64602
H(20) C(18) 2.866 .
H(20) C(23) 3.458 .
H(20) C(26) 3.099 .
H(20) H(2) 2.854 64602
H(20) H(3) 3.544 64602
H(20) H(8) 3.096 .
H(20) H(15) 2.961 .
H(20) H(19) 2.803 .
H(20) H(21) 1.656 .
H(20) H(25) 2.983 .
H(21) S(1) 2.968 .
H(21) O(2) 2.739 .
H(21) N(1) 2.069 .
H(21) C(5) 2.690 .
H(21) C(10) 3.257 .
H(21) C(12) 3.452 64602
H(21) C(16) 2.104 .
H(21) C(18) 3.236 .
H(21) C(23) 2.749 .
H(21) H(1) 2.855 67703
H(21) H(3) 3.406 64602
H(21) H(15) 3.549 .
H(21) H(19) 3.242 56504
H(21) H(20) 1.656 .
H(21) H(25) 2.169 .
H(21) H(26) 3.290 .
H(21) H(27) 3.570 .
H(22) O(3) 3.426 .
H(22) C(1) 3.000 .
H(22) C(3) 3.317 .
H(22) C(4) 2.868 .
H(22) C(7) 3.544 67703
H(22) C(8) 3.302 45501
H(22) C(14) 3.304 .
H(22) C(16) 2.010 .
H(22) C(18) 2.727 .
H(22) C(20) 2.689 .
H(22) C(23) 2.169 .
H(22) C(24) 3.413 .
H(22) H(6) 2.913 67703
H(22) H(9) 3.059 67703
H(22) H(10) 3.420 45501
H(22) H(13) 2.994 45501
H(22) H(25) 2.997 .
H(22) H(26) 2.527 .
H(22) H(27) 2.271 .
H(23) C(1) 3.040 .
H(23) C(4) 2.643 .
H(23) C(7) 3.102 .
H(23) C(11) 3.347 .
H(23) C(14) 2.713 .
H(23) C(19) 3.325 .
H(23) C(20) 2.835 .
H(23) C(21) 2.108 .
H(23) C(22) 2.086 .
H(23) C(23) 2.817 65602
H(23) C(25) 3.422 .
H(23) H(4) 3.354 67603
H(23) H(5) 3.191 .
H(23) H(7) 2.659 .
H(23) H(24) 2.430 .
H(23) H(25) 2.435 65602
H(23) H(26) 2.671 65602
H(23) H(27) 2.800 65602
H(24) C(6) 2.842 75602
H(24) C(13) 2.105 .
H(24) C(19) 2.045 .
H(24) C(21) 3.332 .
H(24) C(26) 2.842 75602
H(24) C(27) 3.294 .
H(24) C(28) 3.265 77603
H(24) H(4) 3.562 67603
H(24) H(7) 3.277 .
H(24) H(10) 3.483 77603
H(24) H(11) 3.141 77603
H(24) H(12) 2.674 77603
H(24) H(14) 2.728 75602
H(24) H(15) 2.739 75602
H(24) H(17) 2.327 .
H(24) H(23) 2.430 .
H(24) H(26) 3.574 65602
H(24) H(27) 2.992 65602
H(25) C(5) 2.119 .
H(25) C(13) 3.433 64602
H(25) C(16) 2.686 .
H(25) C(24) 2.679 .
H(25) H(5) 3.438 64602
H(25) H(20) 2.983 .
H(25) H(21) 2.169 .
H(25) H(22) 2.997 .
H(25) H(23) 2.435 64602
H(25) H(26) 1.363 .
H(25) H(27) 1.762 .
H(26) O(3) 3.285 .
H(26) C(5) 1.988 .
H(26) C(7) 3.291 64602
H(26) C(13) 3.562 64602
H(26) C(15) 3.409 45501
H(26) C(16) 2.977 .
H(26) C(24) 3.491 .
H(26) C(28) 3.329 45501
H(26) H(5) 2.697 64602
H(26) H(7) 2.998 64602
H(26) H(10) 2.745 45501
H(26) H(11) 3.586 45501
H(26) H(21) 3.290 .
H(26) H(22) 2.527 .
H(26) H(23) 2.671 64602
H(26) H(24) 3.574 64602
H(26) H(25) 1.363 .
H(26) H(27) 1.284 .
H(27) C(5) 1.975 .
H(27) C(6) 3.493 45501
H(27) C(8) 3.393 45501
H(27) C(13) 3.532 64602
H(27) C(15) 3.203 45501
H(27) C(16) 3.193 .
H(27) C(22) 3.587 64602
H(27) H(5) 3.449 67703
H(27) H(6) 2.983 67703
H(27) H(10) 3.304 45501
H(27) H(21) 3.570 .
H(27) H(22) 2.271 .
H(27) H(23) 2.800 64602
H(27) H(24) 2.992 64602
H(27) H(25) 1.762 .
H(27) H(26) 1.284 .

loop_
_geom_torsion_atom_site_label_1
_geom_torsion_atom_site_label_2
_geom_torsion_atom_site_label_3
_geom_torsion_atom_site_label_4
_geom_torsion
O(1) S(1) N(1) C(10) 42.46(12)
O(1) S(1) N(1) C(24) -174.67(11)
O(1) S(1) C(2) C(9) -29.20(13)
O(1) S(1) C(2) C(26) 151.95(11)
O(2) S(1) N(1) C(10) 171.57(11)
O(2) S(1) N(1) C(24) -45.56(12)
O(2) S(1) C(2) C(9) -160.07(11)
O(2) S(1) C(2) C(26) 21.08(13)
N(1) S(1) C(2) C(9) 85.47(13)
N(1) S(1) C(2) C(26) -93.38(12)
C(2) S(1) N(1) C(10) -73.01(12)
C(2) S(1) N(1) C(24) 69.86(12)
S(1) N(1) C(10) C(18) 166.79(10)
S(1) N(1) C(24) C(16) -176.34(10)
C(10) N(1) C(24) C(16) -30.42(15)
C(24) N(1) C(10) C(18) 20.59(16)
C(7) C(1) C(18) C(10) -6.2(2)
C(7) C(1) C(18) C(16) 177.27(15)
C(7) C(1) C(20) C(3) -55.68(19)
C(7) C(1) C(20) C(4) 121.61(16)
C(18) C(1) C(20) C(3) 126.43(17)
C(18) C(1) C(20) C(4) -56.3(2)
C(20) C(1) C(18) C(10) 171.61(14)
C(20) C(1) C(18) C(16) -4.9(2)
S(1) C(2) C(9) C(8) -179.05(11)
S(1) C(2) C(26) C(6) 178.67(11)
C(9) C(2) C(26) C(6) -0.2(2)
C(26) C(2) C(9) C(8) -0.2(2)
C(17) C(3) C(20) C(1) 175.81(14)
C(17) C(3) C(20) C(4) -1.6(2)
C(20) C(3) C(17) C(12) 0.2(2)
C(14) C(4) C(20) C(1) 3.1(2)
C(14) C(4) C(20) C(3) -179.59(14)
C(20) C(4) C(14) O(3) 129.55(16)
C(20) C(4) C(14) C(21) -54.5(2)
C(14) C(4) C(25) C(12) -178.74(14)
C(25) C(4) C(14) O(3) -51.3(2)
C(25) C(4) C(14) C(21) 124.63(14)
C(20) C(4) C(25) C(12) 0.4(2)
C(25) C(4) C(20) C(1) -176.01(14)
C(25) C(4) C(20) C(3) 1.3(2)
C(23) C(5) C(16) C(18) -178.00(15)
C(23) C(5) C(16) C(24) -3.5(2)
C(15) C(6) C(26) C(2) 0.06(18)
C(26) C(6) C(15) C(8) 0.4(2)
C(26) C(6) C(15) C(28) -177.69(14)
C(9) C(8) C(15) C(6) -0.8(2)
C(9) C(8) C(15) C(28) 177.28(14)
C(15) C(8) C(9) C(2) 0.7(2)
N(1) C(10) C(18) C(1) -179.11(13)
N(1) C(10) C(18) C(16) -1.82(16)
C(21) C(11) C(27) C(19) -1.1(2)
C(27) C(11) C(21) C(13) 1.9(2)
C(27) C(11) C(21) C(14) 177.42(14)
C(17) C(12) C(25) C(4) -1.9(2)
C(25) C(12) C(17) C(3) 1.6(2)
C(21) C(13) C(22) C(19) 0.0(2)
C(22) C(13) C(21) C(11) -1.3(2)
C(22) C(13) C(21) C(14) -176.79(14)
O(3) C(14) C(21) C(11) -22.0(2)
O(3) C(14) C(21) C(13) 153.51(15)
C(4) C(14) C(21) C(11) 162.14(13)
C(4) C(14) C(21) C(13) -22.4(2)
C(5) C(16) C(18) C(1) -24.6(2)
C(5) C(16) C(18) C(10) 158.52(16)
C(5) C(16) C(24) N(1) -147.41(14)
C(18) C(16) C(24) N(1) 28.08(15)
C(24) C(16) C(18) C(1) 160.15(16)
C(24) C(16) C(18) C(10) -16.72(16)
C(22) C(19) C(27) C(11) -0.2(2)
C(27) C(19) C(22) C(13) 0.8(2)
